data_4325902
loop_
_publ_author_name
'Curtis M. Zaleski'
'Choong-Sun Lim'
'Annabel D. Cutland-Van Noord'
'Jeff W. Kampf'
'Vincent L. Pecoraro'

_publ_section_title
;
 Effects of the Central Lanthanide Ion Crystal Radius on the
 15-MCCuII(N)pheHA-5 Structure
;
_journal_name_full 'Inorganic Chemistry'
_journal_page_first 7707
_journal_page_last 7717
_journal_paper_doi 10.1021/ic200740h
_journal_volume 50
_journal_year 2011
_chemical_absolute_configuration ad
_chemical_formula_sum 'C45 H76.5 Cu5 Gd N11.5 O25.5'
_chemical_formula_weight 1661.63
_chemical_name_systematic
;
 ?
;
_space_group_IT_number 5
_symmetry_cell_setting monoclinic
_symmetry_space_group_name_Hall 'C 2y'
_symmetry_space_group_name_H-M 'C 1 2 1'
_atom_sites_solution_hydrogens geom
_atom_sites_solution_primary direct
_atom_sites_solution_secondary difmap
_audit_creation_method SHELXL-97
_cell_angle_alpha 90.00
_cell_angle_beta 93.399(4)
_cell_angle_gamma 90.00
_cell_formula_units_Z 8
_cell_length_a 27.641(3)
_cell_length_b 14.7967(16)
_cell_length_c 33.094(4)
_cell_measurement_reflns_used 7967
_cell_measurement_temperature 153(2)
_cell_measurement_theta_max 28.27
_cell_measurement_theta_min 3.12
_cell_volume 13511(3)
_computing_cell_refinement 'Bruker SMART'
_computing_data_collection 'Bruker SMART'
_computing_data_reduction 'Bruker SHELXTL'
_computing_molecular_graphics 'Bruker SHELXTL'
_computing_publication_material 'Bruker SHELXTL'
_computing_structure_refinement 'Bruker SHELXTL'
_computing_structure_solution 'Bruker SHELXTL'
_diffrn_ambient_temperature 153(2)
_diffrn_detector_area_resol_mean 0.75
_diffrn_measured_fraction_theta_full 0.991
_diffrn_measured_fraction_theta_max 0.991
_diffrn_measurement_device_type 'CCD area detector'
_diffrn_measurement_method 'phi and omega scans'
_diffrn_radiation_monochromator graphite
_diffrn_radiation_source 'fine-focus sealed tube'
_diffrn_radiation_type MoK\a
_diffrn_radiation_wavelength 0.71073
_diffrn_reflns_av_R_equivalents 0.0559
_diffrn_reflns_av_sigmaI/netI 0.0419
_diffrn_reflns_limit_h_max 36
_diffrn_reflns_limit_h_min -36
_diffrn_reflns_limit_k_max 19
_diffrn_reflns_limit_k_min -19
_diffrn_reflns_limit_l_max 44
_diffrn_reflns_limit_l_min -44
_diffrn_reflns_number 31730
_diffrn_reflns_theta_full 28.38
_diffrn_reflns_theta_max 28.38
_diffrn_reflns_theta_min 2.80
_exptl_absorpt_coefficient_mu 2.595
_exptl_absorpt_correction_T_max 0.575
_exptl_absorpt_correction_T_min 0.828
_exptl_absorpt_correction_type multi-scan
_exptl_absorpt_process_details 'Blessing, Acta Cryst. (1995) A51 33-38.'
_exptl_crystal_colour needle
_exptl_crystal_density_diffrn 1.634
_exptl_crystal_description block
_exptl_crystal_F_000 6720
_exptl_crystal_size_max 0.44
_exptl_crystal_size_mid 0.40
_exptl_crystal_size_min 0.36
_refine_diff_density_max 1.041
_refine_diff_density_min -1.004
_refine_diff_density_rms 0.187
_refine_ls_abs_structure_details 'Flack H D (1983), Acta Cryst. A39, 876-881'
_refine_ls_abs_structure_Flack -0.018(16)
_refine_ls_extinction_method none
_refine_ls_goodness_of_fit_ref 1.099
_refine_ls_hydrogen_treatment mixed
_refine_ls_matrix_type full
_refine_ls_number_parameters 1621
_refine_ls_number_reflns 31730
_refine_ls_number_restraints 0
_refine_ls_restrained_S_all 1.099
_refine_ls_R_factor_all 0.0980
_refine_ls_R_factor_gt 0.0790
_refine_ls_shift/su_max 0.004
_refine_ls_shift/su_mean 0.001
_refine_ls_structure_factor_coef Fsqd
_refine_ls_weighting_details 'calc w=1/[\s^2^(Fo^2^)+(0.0839P)^2^+3.40078P] where P=(Fo^2^+2Fc^2^)/3'
_refine_ls_weighting_scheme calc
_refine_ls_wR_factor_gt 0.1969
_refine_ls_wR_factor_ref 0.2200
_reflns_number_gt 26866
_reflns_number_total 31730
_reflns_threshold_expression >2sigma(I)
_cod_data_source_file ic200740h_si_001_06.cif
_cod_data_source_block Gd-1
_cod_original_cell_volume 13511(2)
_cod_original_formula_sum 'C45 H76.50 Cu5 Gd N11.50 O25.50'
_cod_database_code 4325902

loop_
_symmetry_equiv_pos_as_xyz
'x, y, z'
'-x, y, -z'
'x+1/2, y+1/2, z'
'-x+1/2, y+1/2, -z'

loop_
_atom_site_label
_atom_site_type_symbol
_atom_site_fract_x
_atom_site_fract_y
_atom_site_fract_z
_atom_site_U_iso_or_equiv
_atom_site_adp_type
_atom_site_occupancy
_atom_site_symmetry_multiplicity
_atom_site_calc_flag
_atom_site_refinement_flags
_atom_site_disorder_assembly
_atom_site_disorder_group
Gd1 Gd 0.47708(2) -0.00046(4) 0.16555(2) 0.03355(13) Uani 1 1 d . . .
Cu1 Cu 0.59711(6) 0.01970(10) 0.11289(7) 0.0486(4) Uani 1 1 d . . .
Cu2 Cu 0.50949(6) -0.23722(9) 0.12635(6) 0.0360(3) Uani 1 1 d . . .
Cu3 Cu 0.36105(5) -0.14988(9) 0.16152(5) 0.0330(3) Uani 1 1 d . . .
Cu4 Cu 0.36648(5) 0.15069(9) 0.18886(4) 0.0312(3) Uani 1 1 d . . .
Cu5 Cu 0.52072(5) 0.24785(9) 0.17774(6) 0.0374(3) Uani 1 1 d . . .
O1 O 0.6202(3) -0.0914(5) 0.0892(3) 0.043(2) Uani 1 1 d . . .
O2 O 0.5424(3) -0.0521(5) 0.1260(3) 0.047(2) Uani 1 1 d . . .
O3 O 0.4635(3) -0.3299(5) 0.1369(3) 0.048(2) Uani 1 1 d . . .
O4 O 0.4654(3) -0.1545(5) 0.1513(3) 0.0355(17) Uani 1 1 d . . .
O5 O 0.3006(3) -0.0866(5) 0.1671(3) 0.0374(18) Uani 1 1 d . . .
O6 O 0.3896(3) -0.0355(6) 0.1664(3) 0.038(2) Uani 1 1 d . . .
O7 O 0.3813(3) 0.2762(5) 0.1963(3) 0.043(2) Uani 1 1 d . . .
O8 O 0.4346(3) 0.1353(5) 0.1883(3) 0.042(2) Uani 1 1 d . . .
O9 O 0.5822(3) 0.2715(5) 0.1554(3) 0.0389(19) Uani 1 1 d . . .
O10 O 0.5272(3) 0.1299(5) 0.1550(3) 0.046(2) Uani 1 1 d . . .
N1 N 0.5600(4) -0.3101(8) 0.1005(4) 0.050(3) Uani 1 1 d . . .
H1A H 0.5712 -0.3530 0.1179 0.059 Uiso 1 1 calc R . .
H1B H 0.5466 -0.3378 0.0784 0.059 Uiso 1 1 calc R . .
N2 N 0.5517(4) -0.1414(6) 0.1161(3) 0.037(2) Uani 1 1 d . . .
N3 N 0.3356(4) -0.2779(6) 0.1540(5) 0.057(4) Uani 1 1 d . . .
H3A H 0.3218 -0.2960 0.1766 0.068 Uiso 1 1 calc R . .
H3D H 0.3129 -0.2794 0.1334 0.068 Uiso 1 1 calc R . .
N4 N 0.4214(3) -0.2035(6) 0.1535(3) 0.034(2) Uani 1 1 d . . .
N5 N 0.2953(4) 0.1448(7) 0.2007(3) 0.041(2) Uani 1 1 d . . .
H5A H 0.2925 0.1408 0.2276 0.049 Uiso 1 1 calc R . .
H5C H 0.2803 0.1956 0.1918 0.049 Uiso 1 1 calc R . .
N6 N 0.3547(4) 0.0281(6) 0.1749(3) 0.036(2) Uani 1 1 d . . .
N7 N 0.5033(4) 0.3692(7) 0.2015(3) 0.041(2) Uani 1 1 d . . .
H7A H 0.5134 0.3717 0.2279 0.049 Uiso 1 1 calc R . .
H7C H 0.5176 0.4142 0.1884 0.049 Uiso 1 1 calc R . .
N8 N 0.4569(4) 0.2187(6) 0.1925(3) 0.038(2) Uani 1 1 d . . .
N9 N 0.6519(5) 0.1031(8) 0.1029(5) 0.063(3) Uani 1 1 d . . .
H9A H 0.6794 0.0804 0.1148 0.075 Uiso 1 1 calc R . .
H9C H 0.6556 0.1060 0.0761 0.075 Uiso 1 1 calc R . .
N10 N 0.5706(4) 0.1249(8) 0.1361(4) 0.051(3) Uani 1 1 d . . .
C1 C 0.5901(4) -0.1547(8) 0.0982(4) 0.035(2) Uani 1 1 d . . .
C2 C 0.6015(5) -0.2520(8) 0.0887(4) 0.040(3) Uani 1 1 d . . .
H2A H 0.6308 -0.2699 0.1049 0.048 Uiso 1 1 calc R . .
C3 C 0.6114(6) -0.2610(8) 0.0436(4) 0.046(3) Uani 1 1 d . . .
H3B H 0.6394 -0.2246 0.0379 0.055 Uiso 1 1 calc R . .
H3C H 0.5838 -0.2381 0.0273 0.055 Uiso 1 1 calc R . .
C4 C 0.6210(5) -0.3617(8) 0.0318(3) 0.040(3) Uani 1 1 d . . .
C5 C 0.6594(6) -0.4092(9) 0.0470(5) 0.051(3) Uani 1 1 d . . .
H5B H 0.6820 -0.3810 0.0648 0.062 Uiso 1 1 calc R . .
C6 C 0.6662(7) -0.5001(12) 0.0369(5) 0.067(4) Uani 1 1 d . . .
H6A H 0.6923 -0.5326 0.0486 0.080 Uiso 1 1 calc R . .
C7 C 0.6333(7) -0.5408(10) 0.0091(5) 0.066(5) Uani 1 1 d . . .
H7B H 0.6379 -0.6003 0.0012 0.079 Uiso 1 1 calc R . .
C8 C 0.5942(6) -0.4926(9) -0.0063(4) 0.053(3) Uani 1 1 d . . .
H8A H 0.5713 -0.5200 -0.0241 0.064 Uiso 1 1 calc R . .
C9 C 0.5887(6) -0.4023(8) 0.0046(4) 0.045(3) Uani 1 1 d . . .
H9B H 0.5627 -0.3693 -0.0068 0.054 Uiso 1 1 calc R . .
C10 C 0.4240(4) -0.2887(7) 0.1460(4) 0.035(2) Uani 1 1 d . . .
C11 C 0.3761(5) -0.3408(7) 0.1453(4) 0.040(3) Uani 1 1 d . . .
H11A H 0.3786 -0.3871 0.1665 0.048 Uiso 1 1 calc R . .
C12 C 0.3672(5) -0.3864(9) 0.1055(4) 0.047(3) Uani 1 1 d . . .
H12A H 0.3947 -0.4248 0.1008 0.057 Uiso 1 1 calc R . .
H12B H 0.3654 -0.3407 0.0845 0.057 Uiso 1 1 calc R . .
C13 C 0.3214(5) -0.4432(9) 0.1018(5) 0.053(4) Uani 1 1 d . . .
C14 C 0.2545(6) -0.5008(18) 0.0571(9) 0.100(8) Uani 1 1 d . . .
H14A H 0.2390 -0.5063 0.0315 0.120 Uiso 1 1 calc R . .
C15 C 0.2361(6) -0.5451(13) 0.0915(8) 0.081(6) Uani 1 1 d . . .
H15A H 0.2083 -0.5807 0.0884 0.097 Uiso 1 1 calc R . .
C16 C 0.2598(5) -0.5349(11) 0.1297(8) 0.074(6) Uani 1 1 d . . .
H16A H 0.2474 -0.5626 0.1521 0.089 Uiso 1 1 calc R . .
C17 C 0.3013(5) -0.4841(8) 0.1343(5) 0.052(4) Uani 1 1 d . . .
H17A H 0.3163 -0.4771 0.1600 0.063 Uiso 1 1 calc R . .
C18 C 0.2969(6) -0.4485(11) 0.0635(6) 0.064(4) Uani 1 1 d . . .
H18A H 0.3089 -0.4171 0.0419 0.077 Uiso 1 1 calc R . .
C19 C 0.3129(4) -0.0011(8) 0.1735(4) 0.038(2) Uani 1 1 d . . .
C20 C 0.2723(5) 0.0668(8) 0.1807(5) 0.049(3) Uani 1 1 d . . .
H20A H 0.2492 0.0396 0.1985 0.059 Uiso 1 1 calc R . .
C21 C 0.2460(5) 0.0917(9) 0.1398(6) 0.058(4) Uani 1 1 d . . .
H21A H 0.2331 0.0372 0.1269 0.070 Uiso 1 1 calc R . .
H21B H 0.2190 0.1312 0.1446 0.070 Uiso 1 1 calc R . .
C22 C 0.2782(5) 0.1370(10) 0.1123(5) 0.052(3) Uani 1 1 d . . .
C23 C 0.2826(6) 0.2300(10) 0.1110(6) 0.060(4) Uani 1 1 d . . .
H23A H 0.2615 0.2656 0.1250 0.072 Uiso 1 1 calc R . .
C24 C 0.3170(6) 0.2703(11) 0.0897(5) 0.059(4) Uani 1 1 d . . .
H24A H 0.3210 0.3326 0.0919 0.071 Uiso 1 1 calc R . .
C25 C 0.3462(6) 0.2239(17) 0.0650(4) 0.071(6) Uani 1 1 d . . .
H25A H 0.3689 0.2528 0.0499 0.085 Uiso 1 1 calc R . .
C26 C 0.3397(8) 0.1275(16) 0.0640(5) 0.083(7) Uani 1 1 d . . .
H26A H 0.3583 0.0927 0.0474 0.100 Uiso 1 1 calc R . .
C27 C 0.3061(7) 0.0853(13) 0.0872(5) 0.072(6) Uani 1 1 d . . .
H27A H 0.3023 0.0229 0.0860 0.086 Uiso 1 1 calc R . .
C28 C 0.4274(4) 0.2858(7) 0.1956(3) 0.032(2) Uani 1 1 d . . .
C29 C 0.4503(5) 0.3786(8) 0.1970(4) 0.041(3) Uani 1 1 d . . .
H29A H 0.4391 0.4115 0.2204 0.049 Uiso 1 1 calc R . .
C30 C 0.4358(5) 0.4318(9) 0.1583(4) 0.049(3) Uani 1 1 d . . .
H30A H 0.4014 0.4234 0.1518 0.058 Uiso 1 1 calc R . .
H30B H 0.4413 0.4956 0.1634 0.058 Uiso 1 1 calc R . .
C31 C 0.4633(5) 0.4041(8) 0.1224(4) 0.039(3) Uani 1 1 d . . .
C32 C 0.5007(5) 0.4525(9) 0.1084(5) 0.050(3) Uani 1 1 d . . .
H32A H 0.5086 0.5068 0.1213 0.060 Uiso 1 1 calc R . .
C33 C 0.5273(6) 0.4273(11) 0.0771(5) 0.055(4) Uani 1 1 d . . .
H33A H 0.5525 0.4635 0.0691 0.065 Uiso 1 1 calc R . .
C34 C 0.5164(6) 0.3483(11) 0.0577(4) 0.053(3) Uani 1 1 d . . .
H34A H 0.5334 0.3312 0.0355 0.063 Uiso 1 1 calc R . .
C35 C 0.4797(6) 0.2924(11) 0.0711(5) 0.054(3) Uani 1 1 d . . .
H35A H 0.4728 0.2375 0.0584 0.065 Uiso 1 1 calc R . .
C36 C 0.4540(5) 0.3194(11) 0.1031(4) 0.050(3) Uani 1 1 d . . .
H36A H 0.4301 0.2817 0.1124 0.060 Uiso 1 1 calc R . .
C37 C 0.5960(4) 0.1998(8) 0.1384(4) 0.039(3) Uani 1 1 d . . .
C38 C 0.6442(4) 0.1982(7) 0.1188(4) 0.039(3) Uani 1 1 d . . .
H38A H 0.6700 0.2110 0.1396 0.047 Uiso 1 1 calc R . .
C39 C 0.6465(5) 0.2676(10) 0.0864(5) 0.053(3) Uani 1 1 d . . .
H39A H 0.6400 0.3265 0.0977 0.063 Uiso 1 1 calc R . .
H39B H 0.6213 0.2552 0.0654 0.063 Uiso 1 1 calc R . .
C40 C 0.6949(5) 0.2701(10) 0.0674(4) 0.045(3) Uani 1 1 d . . .
C41 C 0.7335(6) 0.3156(9) 0.0881(4) 0.049(3) Uani 1 1 d . . .
H41A H 0.7297 0.3397 0.1137 0.059 Uiso 1 1 calc R . .
C42 C 0.7775(6) 0.3243(9) 0.0699(5) 0.055(4) Uani 1 1 d . . .
H42A H 0.8029 0.3548 0.0837 0.066 Uiso 1 1 calc R . .
C43 C 0.7843(5) 0.2901(11) 0.0335(4) 0.054(3) Uani 1 1 d . . .
H43A H 0.8142 0.2963 0.0223 0.064 Uiso 1 1 calc R . .
C44 C 0.7472(6) 0.2456(15) 0.0125(5) 0.069(5) Uani 1 1 d . . .
H44A H 0.7514 0.2236 -0.0134 0.082 Uiso 1 1 calc R . .
C45 C 0.7024(6) 0.2337(13) 0.0305(4) 0.059(4) Uani 1 1 d . . .
H45A H 0.6779 0.2006 0.0170 0.071 Uiso 1 1 calc R . .
O100 O 0.4469(3) 0.0345(6) 0.0989(3) 0.0383(18) Uani 1 1 d . . .
O101 O 0.4564(4) -0.0529(6) 0.2320(3) 0.052(2) Uani 1 1 d . . .
O102 O 0.5484(5) -0.0346(9) 0.2091(4) 0.077(4) Uani 1 1 d . . .
Gd2 Gd 0.45412(2) -0.50599(5) 0.33046(3) 0.03651(15) Uani 1 1 d . . .
Cu6 Cu 0.58085(6) -0.52698(10) 0.38716(6) 0.0481(4) Uani 1 1 d . . .
Cu7 Cu 0.48804(5) -0.27259(9) 0.37689(5) 0.0385(3) Uani 1 1 d . . .
Cu8 Cu 0.33657(5) -0.36445(11) 0.33953(5) 0.0409(3) Uani 1 1 d . . .
Cu9 Cu 0.34259(5) -0.65872(11) 0.30230(5) 0.0402(3) Uani 1 1 d . . .
Cu10 Cu 0.49895(5) -0.75445(10) 0.32006(5) 0.0391(3) Uani 1 1 d . . .
O11 O 0.6053(3) -0.4164(5) 0.4125(3) 0.045(2) Uani 1 1 d . . .
O12 O 0.5261(3) -0.4561(5) 0.3699(3) 0.0403(19) Uani 1 1 d . . .
O13 O 0.4378(3) -0.1825(6) 0.3725(3) 0.047(2) Uani 1 1 d . . .
O14 O 0.4412(3) -0.3524(6) 0.3485(3) 0.0384(18) Uani 1 1 d . . .
O15 O 0.2761(3) -0.4317(7) 0.3350(3) 0.048(2) Uani 1 1 d . . .
O16 O 0.3673(3) -0.4794(5) 0.3332(3) 0.0373(19) Uani 1 1 d . . .
O17 O 0.3582(3) -0.7837(6) 0.2922(3) 0.045(2) Uani 1 1 d . . .
O18 O 0.4116(3) -0.6400(5) 0.3051(3) 0.0383(18) Uani 1 1 d . . .
O19 O 0.5608(3) -0.7804(6) 0.3476(3) 0.047(2) Uani 1 1 d . . .
O20 O 0.5067(3) -0.6358(5) 0.3429(3) 0.050(3) Uani 1 1 d . . .
N11 N 0.5348(4) -0.2094(7) 0.4156(4) 0.052(3) Uani 1 1 d . . .
H11B H 0.5389 -0.1520 0.4075 0.062 Uiso 1 1 calc R . .
H11C H 0.5231 -0.2084 0.4404 0.062 Uiso 1 1 calc R . .
N12 N 0.5329(3) -0.3685(6) 0.3845(3) 0.036(2) Uani 1 1 d . . .
N13 N 0.3107(4) -0.2391(8) 0.3492(4) 0.043(2) Uani 1 1 d . . .
H13A H 0.2940 -0.2196 0.3268 0.052 Uiso 1 1 calc R . .
H13B H 0.2904 -0.2410 0.3695 0.052 Uiso 1 1 calc R . .
N14 N 0.3971(3) -0.3042(7) 0.3468(3) 0.036(2) Uani 1 1 d . . .
N15 N 0.2702(5) -0.6653(12) 0.3014(6) 0.092(6) Uani 1 1 d . B .
H15B H 0.2587 -0.6777 0.2760 0.110 Uiso 1 1 calc R . .
H15C H 0.2618 -0.7112 0.3173 0.110 Uiso 1 1 calc R . .
N16 N 0.3308(4) -0.5425(8) 0.3241(3) 0.043(2) Uani 1 1 d . . .
N17 N 0.4795(4) -0.8728(6) 0.2941(3) 0.038(2) Uani 1 1 d . . .
H17B H 0.4878 -0.8736 0.2682 0.045 Uiso 1 1 calc R . .
H17C H 0.4948 -0.9187 0.3073 0.045 Uiso 1 1 calc R . .
N18 N 0.4352(4) -0.7251(7) 0.3005(3) 0.043(2) Uani 1 1 d . . .
N19 N 0.6374(5) -0.6105(9) 0.3976(5) 0.066(3) Uani 1 1 d . . .
H19A H 0.6628 -0.5897 0.3846 0.079 Uiso 1 1 calc R . .
H19B H 0.6458 -0.6110 0.4243 0.079 Uiso 1 1 calc R . .
N20 N 0.5519(4) -0.6316(7) 0.3631(5) 0.060(4) Uani 1 1 d . . .
C46 C 0.5734(4) -0.3552(8) 0.4037(4) 0.038(2) Uani 1 1 d . . .
C47 C 0.5822(4) -0.2577(8) 0.4172(4) 0.037(2) Uani 1 1 d . . .
H47A H 0.6019 -0.2294 0.3970 0.045 Uiso 1 1 calc R . .
C48 C 0.6101(4) -0.2491(8) 0.4577(3) 0.036(2) Uani 1 1 d . . .
H48A H 0.6418 -0.2768 0.4561 0.043 Uiso 1 1 calc R . .
H48B H 0.5931 -0.2814 0.4780 0.043 Uiso 1 1 calc R . .
C49 C 0.6165(4) -0.1512(9) 0.4706(3) 0.038(2) Uani 1 1 d . . .
C50 C 0.6489(6) -0.0960(10) 0.4528(4) 0.052(3) Uani 1 1 d . . .
H50A H 0.6677 -0.1200 0.4330 0.062 Uiso 1 1 calc R . .
C51 C 0.6547(6) -0.0072(12) 0.4631(5) 0.062(4) Uani 1 1 d . . .
H51A H 0.6782 0.0277 0.4517 0.074 Uiso 1 1 calc R . .
C52 C 0.6243(7) 0.0310(9) 0.4916(5) 0.061(4) Uani 1 1 d . . .
H52A H 0.6258 0.0926 0.4971 0.074 Uiso 1 1 calc R . .
C53 C 0.5936(5) -0.0214(13) 0.5103(5) 0.065(5) Uani 1 1 d . . .
H53A H 0.5761 0.0029 0.5308 0.077 Uiso 1 1 calc R . .
C54 C 0.5870(5) -0.1143(10) 0.4994(4) 0.044(3) Uani 1 1 d . . .
H54A H 0.5637 -0.1493 0.5112 0.053 Uiso 1 1 calc R . .
C55 C 0.3993(4) -0.2239(9) 0.3594(4) 0.039(3) Uani 1 1 d . . .
C56 C 0.3504(4) -0.1754(8) 0.3598(3) 0.035(2) Uani 1 1 d . . .
H56A H 0.3497 -0.1277 0.3393 0.042 Uiso 1 1 calc R . .
C57 C 0.3462(5) -0.1307(11) 0.4014(4) 0.050(3) Uani 1 1 d . . .
H57A H 0.3473 -0.1776 0.4219 0.060 Uiso 1 1 calc R . .
H57B H 0.3742 -0.0921 0.4068 0.060 Uiso 1 1 calc R . .
C58 C 0.3017(5) -0.0756(9) 0.4060(4) 0.044(3) Uani 1 1 d . . .
C59 C 0.2849(5) -0.0639(11) 0.4434(5) 0.055(4) Uani 1 1 d . . .
H59A H 0.3009 -0.0943 0.4648 0.066 Uiso 1 1 calc R . .
C60 C 0.2460(6) -0.0101(14) 0.4519(6) 0.072(5) Uani 1 1 d . . .
H60A H 0.2344 -0.0072 0.4777 0.086 Uiso 1 1 calc R . .
C61 C 0.2245(6) 0.0410(12) 0.4186(7) 0.079(6) Uani 1 1 d . . .
H61A H 0.2015 0.0848 0.4235 0.095 Uiso 1 1 calc R . .
C62 C 0.2376(7) 0.0262(15) 0.3789(7) 0.089(7) Uani 1 1 d . . .
H62A H 0.2199 0.0513 0.3569 0.107 Uiso 1 1 calc R . .
C63 C 0.2775(7) -0.0267(12) 0.3736(6) 0.072(5) Uani 1 1 d . . .
H63A H 0.2892 -0.0308 0.3479 0.087 Uiso 1 1 calc R . .
C64 C 0.2887(5) -0.5161(10) 0.3258(4) 0.047(3) Uani 1 1 d . B .
C65 C 0.2488(5) -0.5877(12) 0.3140(5) 0.058(4) Uani 1 1 d . . .
H65A H 0.2274 -0.5637 0.2919 0.069 Uiso 1 1 calc R A 1
C66A C 0.2174(6) -0.6158(14) 0.3503(6) 0.103(7) Uani 0.50 1 d P B 1
H66A H 0.2350 -0.6559 0.3691 0.123 Uiso 0.50 1 calc PR B 1
H66B H 0.2061 -0.5635 0.3647 0.123 Uiso 0.50 1 calc PR B 1
C67A C 0.1745(6) -0.6658(11) 0.3262(5) 0.048(6) Uani 0.50 1 d PG B 1
C68A C 0.1469(7) -0.6427(10) 0.2912(6) 0.062(8) Uani 0.50 1 d PG B 1
H68A H 0.1508 -0.5863 0.2794 0.075 Uiso 0.50 1 calc PR B 1
C69A C 0.1136(7) -0.7038(13) 0.2740(5) 0.058(7) Uani 0.50 1 d PG B 1
H69A H 0.0952 -0.6883 0.2506 0.069 Uiso 0.50 1 calc PR B 1
C70A C 0.1079(6) -0.7880(11) 0.2916(6) 0.052(6) Uani 0.50 1 d PG B 1
H70A H 0.0856 -0.8289 0.2800 0.062 Uiso 0.50 1 calc PR B 1
C71A C 0.1354(6) -0.8112(9) 0.3266(6) 0.045(6) Uani 0.50 1 d PG B 1
H71A H 0.1316 -0.8675 0.3384 0.054 Uiso 0.50 1 calc PR B 1
C72A C 0.1688(6) -0.7500(13) 0.3439(5) 0.057(7) Uani 0.50 1 d PG B 1
H72A H 0.1872 -0.7655 0.3673 0.068 Uiso 0.50 1 calc PR B 1
C66 C 0.2174(6) -0.6158(14) 0.3503(6) 0.103(7) Uani 0.50 1 d P B 2
H66C H 0.1987 -0.5653 0.3598 0.123 Uiso 0.50 1 calc PR B 2
H66D H 0.1958 -0.6656 0.3431 0.123 Uiso 0.50 1 calc PR B 2
C67 C 0.2588(4) -0.6448(9) 0.3822(4) 0.045(6) Uani 0.50 1 d PG B 2
C68 C 0.2640(3) -0.7382(9) 0.3815(4) 0.053(6) Uani 0.50 1 d PG B 2
H68 H 0.2429 -0.7730 0.3651 0.063 Uiso 0.50 1 calc PR B 2
C69 C 0.3007(4) -0.7795(7) 0.4053(3) 0.053(7) Uani 0.50 1 d PG B 2
H69 H 0.3042 -0.8421 0.4048 0.064 Uiso 0.50 1 calc PR B 2
C70 C 0.3323(4) -0.7275(9) 0.4299(2) 0.065(8) Uani 0.50 1 d PG B 2
H70 H 0.3569 -0.7551 0.4458 0.078 Uiso 0.50 1 calc PR B 2
C71 C 0.3272(4) -0.6341(9) 0.4306(3) 0.049(6) Uani 0.50 1 d PG B 2
H71 H 0.3483 -0.5992 0.4470 0.059 Uiso 0.50 1 calc PR B 2
C72 C 0.2904(5) -0.5927(8) 0.4068(4) 0.052(7) Uani 0.50 1 d PG B 2
H72 H 0.2870 -0.5302 0.4073 0.063 Uiso 0.50 1 calc PR B 2
C73 C 0.4033(3) -0.7913(5) 0.2952(2) 0.039(3) Uani 1 1 d G . .
C74 C 0.4278(4) -0.8832(6) 0.2956(3) 0.044(3) Uani 1 1 d G . .
H74A H 0.4157 -0.9166 0.2714 0.053 Uiso 1 1 calc R . .
C75 C 0.4143(6) -0.9363(9) 0.3331(4) 0.051(4) Uani 1 1 d . . .
H75A H 0.3799 -0.9290 0.3367 0.061 Uiso 1 1 calc R . .
H75B H 0.4205 -1.0001 0.3290 0.061 Uiso 1 1 calc R . .
C76 C 0.4431(6) -0.9044(10) 0.3716(4) 0.048(3) Uani 1 1 d . . .
C77 C 0.4833(7) -0.9587(11) 0.3881(5) 0.064(4) Uani 1 1 d . . .
H77A H 0.4900 -1.0129 0.3754 0.077 Uiso 1 1 calc R . .
C78 C 0.5118(7) -0.9338(14) 0.4215(6) 0.071(5) Uani 1 1 d . . .
H78A H 0.5368 -0.9703 0.4322 0.085 Uiso 1 1 calc R . .
C79 C 0.5008(8) -0.8482(15) 0.4392(5) 0.074(5) Uani 1 1 d . . .
H79A H 0.5207 -0.8268 0.4608 0.089 Uiso 1 1 calc R . .
C80 C 0.4627(8) -0.7979(14) 0.4255(5) 0.072(5) Uani 1 1 d . . .
H80A H 0.4553 -0.7451 0.4390 0.086 Uiso 1 1 calc R . .
C81 C 0.4335(6) -0.8248(12) 0.3902(5) 0.060(4) Uani 1 1 d . . .
H81A H 0.4082 -0.7882 0.3802 0.072 Uiso 1 1 calc R . .
C82 C 0.5771(5) -0.7069(8) 0.3642(6) 0.055(4) Uani 1 1 d . . .
C83 C 0.6263(5) -0.7030(10) 0.3841(6) 0.059(4) Uani 1 1 d . . .
H83A H 0.6498 -0.7213 0.3647 0.070 Uiso 1 1 calc R . .
C84 C 0.6302(6) -0.7683(12) 0.4207(5) 0.058(4) Uani 1 1 d . . .
H84A H 0.6107 -0.7454 0.4419 0.069 Uiso 1 1 calc R . .
H84B H 0.6175 -0.8270 0.4125 0.069 Uiso 1 1 calc R . .
C85 C 0.6825(6) -0.7784(11) 0.4372(5) 0.060(4) Uani 1 1 d . . .
C86 C 0.7163(6) -0.8264(10) 0.4178(5) 0.057(4) Uani 1 1 d . . .
H86A H 0.7075 -0.8512 0.3926 0.069 Uiso 1 1 calc R . .
C87 C 0.7636(6) -0.8402(11) 0.4342(5) 0.061(4) Uani 1 1 d . . .
H87A H 0.7861 -0.8718 0.4198 0.073 Uiso 1 1 calc R . .
C88 C 0.7763(7) -0.8057(12) 0.4721(5) 0.064(4) Uani 1 1 d . . .
H88A H 0.8073 -0.8152 0.4838 0.077 Uiso 1 1 calc R . .
C89 C 0.7440(6) -0.7585(15) 0.4922(5) 0.067(5) Uani 1 1 d . . .
H89A H 0.7521 -0.7352 0.5178 0.080 Uiso 1 1 calc R . .
C90 C 0.6966(6) -0.7447(13) 0.4733(6) 0.071(5) Uani 1 1 d . . .
H90A H 0.6745 -0.7104 0.4869 0.085 Uiso 1 1 calc R . .
O200 O 0.4360(3) -0.5425(7) 0.3977(3) 0.053(2) Uani 1 1 d . . .
O201 O 0.4261(4) -0.4394(8) 0.2664(3) 0.052(3) Uani 1 1 d . . .
O202 O 0.5156(3) -0.4922(12) 0.2830(3) 0.075(4) Uani 1 1 d . . .
O203 O 0.3275(6) -0.5991(12) 0.2338(4) 0.090(5) Uani 1 1 d . . .
N50 N 0.1909(6) 0.2574(11) 0.2035(5) 0.121(9) Uani 1 1 d . . .
O500 O 0.1648(9) 0.2837(14) 0.1742(8) 0.224(18) Uani 1 1 d . . .
O501 O 0.2266(6) 0.3030(12) 0.2153(5) 0.108(7) Uani 1 1 d . . .
O502 O 0.1867(9) 0.1791(12) 0.2158(9) 0.158(16) Uani 1 1 d . . .
N60 N 0.3439(5) -0.1309(9) 0.2567(5) 0.092(6) Uani 1 1 d . . .
O600 O 0.3028(5) -0.1487(16) 0.2671(5) 0.229(19) Uani 1 1 d . . .
O601 O 0.3668(7) -0.1857(11) 0.2373(5) 0.122(7) Uani 1 1 d . . .
O602 O 0.3627(9) -0.0577(11) 0.2661(5) 0.221(18) Uani 1 1 d . . .
N70 N 0.5378(7) -0.1195(7) 0.3207(4) 0.103(7) Uani 1 1 d . . .
O700 O 0.5217(7) -0.1970(8) 0.3155(4) 0.114(7) Uani 1 1 d . . .
O701 O 0.5689(8) -0.1014(9) 0.3480(5) 0.133(9) Uani 1 1 d . . .
O702 O 0.5240(5) -0.0593(7) 0.2969(3) 0.065(3) Uani 1 1 d . . .
O800 O 0.3882(7) -0.0967(12) 0.0642(5) 0.117(7) Uani 1 1 d . . .
O801 O 0.6360(5) 0.4155(9) 0.1819(7) 0.120(7) Uani 1 1 d . . .
O802 O 0.4685(6) -0.2748(8) 0.2467(4) 0.083(4) Uani 1 1 d . . .
O803 O 0.2230(6) -0.1620(11) 0.2018(6) 0.104(5) Uani 1 1 d . . .
O804 O 0.6085(4) -0.4100(8) 0.1670(4) 0.068(3) Uani 1 1 d . . .
O805 O 0.5239(4) -0.4279(8) 0.2075(4) 0.068(3) Uani 1 1 d . . .
O806 O 0.1929(6) -0.3515(14) 0.3095(6) 0.115(6) Uani 1 1 d . . .
O807 O 0.6136(5) -0.9331(9) 0.3407(6) 0.090(5) Uani 1 1 d . . .
O808 O 0.6275(8) -0.0137(15) 0.0127(5) 0.142(9) Uani 1 1 d . . .
O809 O 0.2919(7) -0.9197(14) 0.2806(5) 0.120(7) Uani 1 1 d . . .
O810 O 0.6266(6) -0.4935(16) 0.4905(5) 0.127(7) Uani 1 1 d . . .
O811 O 0.5563(5) 0.2389(17) 0.2523(6) 0.153(10) Uani 1 1 d . . .
O812 O 0.6391(7) -0.038(2) 0.1800(6) 0.158(11) Uani 1 1 d . . .
O813 O 0.3325(8) -0.3614(14) 0.2598(8) 0.062(6) Uani 0.50 1 d . . .
O814 O 0.6137(7) -0.505(3) 0.3166(8) 0.109(12) Uani 0.50 1 d . . .
O815 O 0.5515(11) -0.232(2) 0.2033(8) 0.086(9) Uani 0.50 1 d . . .
O816 O 0.6025(15) 0.396(2) 0.2640(8) 0.106(12) Uani 0.50 1 d . . .

loop_
_atom_site_aniso_label
_atom_site_aniso_U_11
_atom_site_aniso_U_22
_atom_site_aniso_U_33
_atom_site_aniso_U_23
_atom_site_aniso_U_13
_atom_site_aniso_U_12
Gd1 0.0390(3) 0.0217(2) 0.0403(4) -0.0054(3) 0.0055(2) -0.0016(2)
Cu1 0.0410(8) 0.0205(7) 0.0865(14) -0.0094(7) 0.0214(8) -0.0073(6)
Cu2 0.0401(8) 0.0168(6) 0.0528(10) 0.0008(6) 0.0162(8) -0.0025(6)
Cu3 0.0322(6) 0.0172(6) 0.0501(8) -0.0034(5) 0.0057(6) -0.0022(5)
Cu4 0.0421(7) 0.0195(6) 0.0329(6) -0.0030(5) 0.0092(5) -0.0019(5)
Cu5 0.0421(8) 0.0174(6) 0.0528(10) -0.0062(6) 0.0049(7) -0.0062(5)
O1 0.041(4) 0.023(4) 0.068(6) -0.002(4) 0.019(4) -0.003(3)
O2 0.049(5) 0.016(4) 0.076(6) -0.012(4) 0.023(5) -0.007(3)
O3 0.050(5) 0.012(3) 0.084(7) 0.001(4) 0.031(5) 0.002(3)
O4 0.033(4) 0.027(4) 0.046(4) -0.007(3) 0.003(3) -0.002(3)
O5 0.033(4) 0.018(3) 0.062(5) -0.010(3) 0.014(4) 0.001(3)
O6 0.023(4) 0.027(4) 0.065(6) -0.002(4) 0.008(4) -0.005(3)
O7 0.054(5) 0.022(4) 0.054(5) 0.000(3) 0.017(4) 0.000(3)
O8 0.047(5) 0.011(3) 0.069(6) -0.014(3) 0.011(4) -0.012(3)
O9 0.046(5) 0.016(3) 0.054(5) -0.008(3) 0.002(4) -0.010(3)
O10 0.027(4) 0.021(4) 0.092(7) -0.007(4) 0.006(4) -0.007(3)
N1 0.054(7) 0.037(6) 0.061(7) -0.010(5) 0.032(6) -0.014(5)
N2 0.048(6) 0.015(4) 0.048(6) -0.014(4) 0.008(4) -0.002(4)
N3 0.044(6) 0.012(4) 0.117(11) -0.018(5) 0.024(6) -0.004(4)
N4 0.030(5) 0.029(5) 0.044(5) -0.006(4) 0.008(4) -0.003(4)
N5 0.042(5) 0.025(5) 0.057(6) -0.007(4) 0.007(5) 0.004(4)
N6 0.042(5) 0.025(4) 0.042(5) -0.003(4) 0.014(4) 0.010(4)
N7 0.061(7) 0.025(5) 0.037(5) -0.008(4) 0.016(5) -0.008(4)
N8 0.045(5) 0.009(4) 0.059(6) -0.008(4) 0.005(4) -0.002(4)
N9 0.066(6) 0.036(5) 0.088(6) -0.011(5) 0.018(5) -0.010(4)
N10 0.038(6) 0.034(6) 0.080(9) -0.001(5) 0.004(5) 0.001(4)
C1 0.037(6) 0.023(5) 0.048(6) -0.008(5) 0.010(5) -0.005(4)
C2 0.049(7) 0.027(5) 0.046(6) 0.001(5) 0.026(5) -0.011(5)
C3 0.076(9) 0.017(5) 0.046(7) -0.002(5) 0.018(6) -0.009(5)
C4 0.074(8) 0.026(5) 0.023(5) -0.003(4) 0.016(5) -0.004(5)
C5 0.071(9) 0.027(6) 0.056(8) -0.016(6) 0.001(7) 0.013(6)
C6 0.102(12) 0.041(8) 0.059(8) 0.005(8) 0.022(8) 0.024(9)
C7 0.107(14) 0.027(6) 0.066(10) -0.016(6) 0.037(9) -0.021(8)
C8 0.095(11) 0.025(6) 0.038(6) 0.000(5) 0.005(6) -0.010(7)
C9 0.065(8) 0.024(6) 0.047(7) 0.002(5) 0.013(6) 0.000(5)
C10 0.033(5) 0.016(4) 0.057(7) 0.007(4) 0.021(5) 0.000(4)
C11 0.059(7) 0.010(4) 0.054(7) -0.002(4) 0.026(6) 0.000(4)
C12 0.049(7) 0.033(6) 0.062(8) -0.001(6) 0.017(6) -0.017(5)
C13 0.039(7) 0.030(6) 0.091(11) -0.015(7) 0.017(7) -0.005(5)
C14 0.050(9) 0.089(15) 0.16(2) -0.062(17) -0.022(12) 0.016(11)
C15 0.035(8) 0.051(10) 0.15(2) -0.017(11) -0.002(10) -0.003(7)
C16 0.035(7) 0.039(8) 0.151(19) 0.000(9) 0.026(9) 0.001(6)
C17 0.036(6) 0.027(6) 0.097(11) -0.011(6) 0.024(6) -0.011(5)
C18 0.060(9) 0.043(8) 0.089(12) -0.017(8) -0.003(8) 0.009(7)
C19 0.048(6) 0.009(4) 0.055(6) 0.002(5) 0.002(5) 0.004(5)
C20 0.041(7) 0.020(5) 0.088(10) -0.003(6) 0.017(7) 0.003(5)
C21 0.041(7) 0.027(6) 0.106(13) -0.015(7) -0.005(7) 0.009(5)
C22 0.046(7) 0.038(7) 0.069(9) -0.009(6) -0.009(6) 0.007(6)
C23 0.053(8) 0.034(7) 0.096(12) -0.016(7) 0.025(8) -0.002(6)
C24 0.054(8) 0.045(8) 0.079(11) -0.008(7) -0.001(7) 0.002(7)
C25 0.044(8) 0.132(19) 0.037(7) -0.012(9) -0.002(6) 0.012(9)
C26 0.099(14) 0.111(17) 0.037(8) -0.010(9) -0.010(8) 0.063(13)
C27 0.098(13) 0.069(11) 0.045(8) -0.023(8) -0.019(9) 0.049(10)
C28 0.047(6) 0.017(4) 0.035(5) -0.015(4) 0.016(5) -0.008(4)
C29 0.063(8) 0.029(6) 0.034(6) -0.001(4) 0.022(5) 0.001(5)
C30 0.058(8) 0.028(6) 0.064(8) 0.007(6) 0.028(7) 0.012(6)
C31 0.043(6) 0.034(6) 0.042(6) -0.001(5) 0.009(5) 0.009(5)
C32 0.062(9) 0.025(6) 0.063(9) 0.002(5) 0.015(7) 0.004(6)
C33 0.055(8) 0.057(9) 0.053(8) 0.015(7) 0.017(7) 0.009(7)
C34 0.058(8) 0.056(9) 0.045(7) 0.006(6) 0.007(6) 0.014(7)
C35 0.057(8) 0.057(9) 0.050(8) -0.012(7) 0.005(6) 0.001(7)
C36 0.046(7) 0.056(9) 0.048(7) -0.004(6) -0.002(6) -0.009(6)
C37 0.041(6) 0.030(6) 0.043(6) 0.009(5) -0.010(5) 0.005(5)
C38 0.034(6) 0.020(5) 0.063(8) -0.003(5) 0.006(5) 0.001(4)
C39 0.054(8) 0.045(8) 0.060(9) 0.000(6) 0.011(6) 0.006(6)
C40 0.047(7) 0.045(7) 0.042(7) -0.002(5) 0.007(5) -0.001(6)
C41 0.067(9) 0.032(6) 0.050(7) -0.007(5) 0.023(7) 0.000(6)
C42 0.074(10) 0.031(6) 0.061(9) 0.000(6) 0.014(7) -0.010(6)
C43 0.045(7) 0.069(10) 0.047(7) 0.004(7) -0.001(6) -0.002(7)
C44 0.067(10) 0.099(14) 0.040(7) -0.030(9) 0.001(7) 0.006(9)
C45 0.055(8) 0.081(12) 0.039(7) -0.005(7) -0.003(6) -0.006(8)
O100 0.041(4) 0.031(4) 0.044(4) -0.003(3) 0.015(4) -0.007(3)
O101 0.081(7) 0.033(5) 0.042(5) -0.004(4) 0.000(5) -0.007(5)
O102 0.067(7) 0.076(9) 0.086(9) 0.019(7) -0.010(6) -0.009(6)
Gd2 0.0321(3) 0.0299(3) 0.0477(4) -0.0088(3) 0.0034(3) -0.0044(3)
Cu6 0.0335(7) 0.0247(7) 0.0841(12) -0.0071(7) -0.0136(7) 0.0003(5)
Cu7 0.0327(7) 0.0248(7) 0.0559(9) -0.0093(6) -0.0149(6) 0.0025(5)
Cu8 0.0263(6) 0.0370(8) 0.0597(9) -0.0110(7) 0.0041(6) -0.0014(6)
Cu9 0.0381(7) 0.0390(8) 0.0439(8) -0.0132(6) 0.0048(6) -0.0126(6)
Cu10 0.0400(7) 0.0224(6) 0.0550(9) -0.0031(6) 0.0041(6) -0.0035(5)
O11 0.043(5) 0.015(3) 0.074(6) -0.003(4) -0.015(4) 0.003(3)
O12 0.037(4) 0.020(4) 0.063(6) -0.011(4) -0.004(4) -0.002(3)
O13 0.045(5) 0.029(4) 0.063(6) -0.011(4) -0.023(4) 0.004(4)
O14 0.029(4) 0.031(4) 0.055(5) -0.018(4) -0.006(3) 0.006(3)
O15 0.024(4) 0.049(5) 0.072(6) -0.007(5) 0.006(4) -0.003(4)
O16 0.020(3) 0.029(4) 0.063(5) -0.025(4) 0.009(3) -0.011(3)
O17 0.043(5) 0.038(5) 0.053(5) 0.001(4) -0.007(4) -0.012(4)
O18 0.027(4) 0.028(4) 0.060(5) -0.009(4) 0.002(3) 0.001(3)
O19 0.036(4) 0.023(4) 0.081(7) -0.006(4) 0.005(4) -0.003(3)
O20 0.034(4) 0.016(4) 0.097(8) -0.019(4) -0.023(4) 0.000(3)
N11 0.057(7) 0.030(5) 0.064(7) -0.006(5) -0.030(6) -0.003(5)
N12 0.032(5) 0.022(4) 0.052(6) -0.010(4) -0.009(4) -0.003(4)
N13 0.031(5) 0.039(6) 0.059(6) -0.003(5) 0.001(4) 0.003(4)
N14 0.022(4) 0.036(5) 0.049(6) -0.016(4) -0.001(4) 0.007(4)
N15 0.054(8) 0.087(12) 0.138(15) -0.066(11) 0.035(9) -0.037(8)
N16 0.036(5) 0.051(6) 0.042(5) -0.019(5) 0.006(4) -0.015(4)
N17 0.061(6) 0.010(4) 0.042(5) -0.007(3) -0.001(4) -0.004(4)
N18 0.053(6) 0.024(5) 0.052(6) -0.004(4) 0.018(5) -0.007(4)
N19 0.060(6) 0.044(5) 0.092(7) -0.009(5) -0.011(5) -0.002(5)
N20 0.031(5) 0.023(5) 0.124(12) -0.019(6) -0.001(6) -0.005(4)
C46 0.040(6) 0.026(5) 0.046(6) -0.003(5) -0.009(5) -0.001(4)
C47 0.040(6) 0.022(5) 0.049(6) -0.001(5) -0.010(5) -0.001(4)
C48 0.040(6) 0.031(6) 0.037(6) 0.006(5) -0.004(4) -0.002(5)
C49 0.041(6) 0.038(6) 0.033(5) 0.007(5) -0.005(4) -0.004(5)
C50 0.070(9) 0.042(7) 0.043(7) -0.006(6) -0.003(6) -0.020(7)
C51 0.077(10) 0.042(7) 0.066(9) 0.008(8) -0.007(7) -0.018(8)
C52 0.085(11) 0.020(6) 0.076(11) -0.001(6) -0.025(9) -0.007(7)
C53 0.048(8) 0.081(13) 0.062(9) -0.023(8) -0.025(7) 0.022(8)
C54 0.046(7) 0.045(7) 0.042(7) 0.000(5) 0.003(5) 0.009(6)
C55 0.030(5) 0.049(7) 0.035(6) -0.004(5) -0.010(4) 0.007(5)
C56 0.043(6) 0.031(5) 0.029(5) -0.010(4) -0.005(4) 0.009(5)
C57 0.054(8) 0.055(8) 0.041(7) -0.015(6) -0.008(6) 0.014(6)
C58 0.046(7) 0.036(6) 0.050(7) -0.011(5) -0.006(5) 0.013(5)
C59 0.046(7) 0.062(9) 0.055(8) -0.013(7) 0.001(6) -0.015(7)
C60 0.057(9) 0.059(10) 0.100(13) -0.023(11) 0.010(8) 0.009(9)
C61 0.036(7) 0.059(10) 0.142(19) -0.048(11) 0.012(9) 0.005(7)
C62 0.070(12) 0.089(15) 0.105(16) -0.015(12) -0.023(11) 0.040(11)
C63 0.079(11) 0.068(11) 0.067(10) -0.006(8) -0.012(8) 0.044(9)
C64 0.050(7) 0.046(8) 0.048(6) -0.021(6) 0.017(5) -0.010(6)
C65 0.039(7) 0.063(10) 0.071(10) 0.003(8) 0.001(6) -0.020(7)
C66A 0.098(9) 0.102(9) 0.110(9) -0.001(6) 0.023(6) -0.003(6)
C67A 0.049(8) 0.044(8) 0.053(8) 0.000(6) 0.012(6) -0.004(6)
C68A 0.063(9) 0.060(10) 0.065(10) -0.006(7) 0.011(6) -0.003(7)
C69A 0.054(12) 0.055(12) 0.065(13) 0.005(10) 0.011(10) 0.001(10)
C70A 0.041(10) 0.043(11) 0.070(13) -0.006(10) 0.002(10) -0.011(9)
C71A 0.041(10) 0.036(10) 0.060(12) 0.006(9) 0.013(9) 0.010(8)
C72A 0.055(12) 0.054(12) 0.064(12) -0.003(10) 0.023(10) -0.003(10)
C66 0.098(9) 0.102(9) 0.110(9) -0.001(6) 0.023(6) -0.003(6)
C67 0.050(8) 0.043(8) 0.044(8) -0.010(6) 0.011(6) 0.000(6)
C68 0.053(8) 0.048(8) 0.057(8) 0.001(6) 0.007(6) -0.006(6)
C69 0.040(10) 0.060(12) 0.061(12) -0.023(10) 0.009(9) -0.018(9)
C70 0.070(13) 0.073(14) 0.054(12) -0.004(11) 0.018(11) -0.008(11)
C71 0.066(12) 0.055(12) 0.027(9) -0.007(9) -0.002(9) -0.017(10)
C72 0.065(12) 0.033(10) 0.060(12) -0.009(9) 0.009(10) -0.028(9)
C73 0.059(8) 0.018(5) 0.042(6) -0.008(4) 0.006(5) -0.011(5)
C74 0.071(9) 0.027(6) 0.033(6) 0.002(5) -0.001(6) -0.012(6)
C75 0.063(8) 0.039(7) 0.048(7) 0.015(6) -0.017(6) -0.029(6)
C76 0.061(8) 0.048(8) 0.037(6) -0.001(5) 0.003(6) -0.023(6)
C77 0.093(13) 0.048(9) 0.050(8) 0.002(7) -0.002(8) -0.016(8)
C78 0.068(11) 0.076(12) 0.068(11) -0.008(9) -0.004(8) -0.013(9)
C79 0.092(13) 0.086(13) 0.045(8) 0.020(9) -0.002(8) -0.027(11)
C80 0.103(14) 0.072(12) 0.041(8) -0.017(8) 0.007(9) -0.015(10)
C81 0.059(9) 0.071(11) 0.052(8) -0.015(7) 0.010(7) 0.005(8)
C82 0.033(6) 0.024(6) 0.107(13) 0.002(7) -0.013(7) -0.007(5)
C83 0.035(7) 0.035(7) 0.104(13) -0.008(7) -0.008(7) -0.004(5)
C84 0.055(8) 0.057(9) 0.059(9) 0.003(7) -0.010(7) 0.001(7)
C85 0.074(10) 0.041(8) 0.067(10) -0.003(7) 0.016(8) -0.015(7)
C86 0.062(9) 0.044(8) 0.066(9) 0.011(7) 0.001(7) -0.001(7)
C87 0.064(9) 0.046(8) 0.071(10) 0.009(7) -0.004(8) 0.001(7)
C88 0.072(11) 0.069(11) 0.051(9) 0.004(8) -0.009(7) -0.007(9)
C89 0.057(9) 0.092(13) 0.050(9) -0.019(9) -0.012(7) 0.000(9)
C90 0.047(8) 0.068(11) 0.097(13) -0.028(10) -0.001(8) 0.004(8)
O200 0.034(4) 0.060(6) 0.064(6) -0.008(5) -0.001(4) 0.004(4)
O201 0.047(6) 0.051(6) 0.057(6) -0.007(5) 0.002(5) 0.001(5)
O202 0.036(5) 0.121(11) 0.070(7) -0.002(8) 0.020(4) -0.005(7)
O203 0.099(10) 0.122(13) 0.051(7) -0.024(7) 0.011(6) 0.040(9)
N50 0.099(16) 0.21(3) 0.051(10) 0.001(14) 0.003(9) 0.037(19)
O500 0.17(2) 0.16(2) 0.33(4) -0.14(3) -0.11(3) 0.031(19)
O501 0.094(13) 0.137(18) 0.092(12) -0.045(12) -0.012(10) 0.017(12)
O502 0.18(3) 0.066(15) 0.24(4) 0.056(19) 0.14(3) 0.016(16)
N60 0.105(14) 0.108(15) 0.061(10) 0.005(10) -0.006(9) -0.052(12)
O600 0.18(2) 0.42(5) 0.081(12) 0.06(2) -0.050(13) -0.22(3)
O601 0.160(18) 0.144(18) 0.064(9) 0.010(10) 0.016(10) 0.057(14)
O602 0.43(4) 0.17(2) 0.067(10) -0.014(11) -0.003(17) -0.21(3)
N70 0.19(2) 0.055(9) 0.058(9) 0.018(7) -0.013(11) -0.051(12)
O700 0.192(18) 0.084(10) 0.060(8) 0.021(7) -0.026(9) -0.089(11)
O701 0.22(2) 0.053(8) 0.107(12) 0.034(8) -0.117(14) -0.060(10)
O702 0.082(8) 0.044(6) 0.068(7) 0.005(5) -0.011(6) 0.008(5)
O800 0.163(16) 0.115(13) 0.069(9) 0.006(8) -0.032(10) -0.084(12)
O801 0.070(9) 0.046(7) 0.24(2) -0.056(10) -0.032(11) -0.011(6)
O802 0.117(11) 0.039(6) 0.089(9) -0.007(6) -0.026(8) -0.006(7)
O803 0.084(10) 0.082(10) 0.147(15) 0.036(10) 0.011(10) -0.002(8)
O804 0.055(6) 0.047(6) 0.103(9) 0.002(6) 0.028(6) -0.003(5)
O805 0.056(6) 0.052(6) 0.097(9) 0.029(6) 0.008(6) -0.007(5)
O806 0.088(11) 0.135(16) 0.118(13) 0.027(12) -0.034(10) 0.005(11)
O807 0.074(9) 0.044(7) 0.151(15) -0.019(8) 0.006(9) -0.001(6)
O808 0.187(19) 0.151(17) 0.088(10) 0.050(12) -0.005(11) -0.101(16)
O809 0.134(14) 0.141(16) 0.079(10) 0.022(10) -0.050(10) -0.062(13)
O810 0.116(12) 0.174(19) 0.094(10) 0.072(13) 0.034(9) 0.063(14)
O811 0.068(9) 0.22(2) 0.167(17) 0.147(18) -0.030(10) -0.044(12)
O812 0.090(12) 0.28(4) 0.097(12) 0.020(17) -0.024(10) -0.020(16)
O813 0.059(12) 0.034(10) 0.098(17) 0.010(10) 0.033(12) 0.009(9)
O814 0.025(9) 0.22(4) 0.076(15) 0.01(2) -0.025(9) 0.011(18)
O815 0.10(2) 0.10(2) 0.056(14) 0.001(14) -0.002(13) 0.042(17)
O816 0.19(4) 0.068(18) 0.052(14) 0.005(12) -0.017(18) -0.03(2)

loop_
_atom_type_symbol
_atom_type_description
_atom_type_scat_dispersion_real
_atom_type_scat_dispersion_imag
_atom_type_scat_source
C C 0.0033 0.0016 'International Tables Vol C Tables 4.2.6.8 and 6.1.1.4'
H H 0.0000 0.0000 'International Tables Vol C Tables 4.2.6.8 and 6.1.1.4'
N N 0.0061 0.0033 'International Tables Vol C Tables 4.2.6.8 and 6.1.1.4'
O O 0.0106 0.0060 'International Tables Vol C Tables 4.2.6.8 and 6.1.1.4'
Cu Cu 0.3201 1.2651 'International Tables Vol C Tables 4.2.6.8 and 6.1.1.4'
Gd Gd -0.1653 3.9035 'International Tables Vol C Tables 4.2.6.8 and 6.1.1.4'

loop_
_geom_angle_atom_site_label_1
_geom_angle_atom_site_label_2
_geom_angle_atom_site_label_3
_geom_angle
O4 Gd1 O100 89.4(3)
O4 Gd1 O10 145.2(3)
O100 Gd1 O10 82.2(3)
O4 Gd1 O2 71.5(3)
O100 Gd1 O2 78.3(3)
O10 Gd1 O2 73.8(3)
O4 Gd1 O102 90.8(4)
O100 Gd1 O102 145.8(4)
O10 Gd1 O102 78.4(4)
O2 Gd1 O102 69.4(4)
O4 Gd1 O101 80.5(3)
O100 Gd1 O101 145.4(3)
O10 Gd1 O101 123.6(3)
O2 Gd1 O101 127.8(4)
O102 Gd1 O101 67.9(4)
O4 Gd1 O8 142.2(3)
O100 Gd1 O8 87.6(3)
O10 Gd1 O8 71.4(3)
O2 Gd1 O8 143.8(3)
O102 Gd1 O8 111.9(4)
O101 Gd1 O8 80.9(3)
O4 Gd1 O6 71.1(3)
O100 Gd1 O6 76.5(3)
O10 Gd1 O6 137.6(3)
O2 Gd1 O6 134.6(3)
O102 Gd1 O6 135.3(4)
O101 Gd1 O6 68.9(3)
O8 Gd1 O6 71.6(3)
N10 Cu1 O2 91.9(4)
N10 Cu1 O1 176.4(4)
O2 Cu1 O1 84.6(3)
N10 Cu1 N9 82.8(5)
O2 Cu1 N9 174.6(5)
O1 Cu1 N9 100.7(5)
N2 Cu2 O3 176.7(4)
N2 Cu2 O4 90.7(4)
O3 Cu2 O4 86.2(3)
N2 Cu2 N1 82.7(4)
O3 Cu2 N1 100.3(4)
O4 Cu2 N1 173.4(4)
O6 Cu3 N4 91.2(4)
O6 Cu3 O5 85.2(4)
N4 Cu3 O5 175.4(4)
O6 Cu3 N3 174.8(4)
N4 Cu3 N3 83.8(4)
O5 Cu3 N3 99.7(4)
N6 Cu4 O8 92.2(4)
N6 Cu4 O7 172.8(4)
O8 Cu4 O7 85.1(4)
N6 Cu4 N5 81.5(4)
O8 Cu4 N5 165.9(4)
O7 Cu4 N5 102.6(4)
N8 Cu5 O10 90.2(4)
N8 Cu5 O9 172.0(4)
O10 Cu5 O9 84.8(3)
N8 Cu5 N7 81.7(4)
O10 Cu5 N7 171.6(4)
O9 Cu5 N7 102.9(4)
C1 O1 Cu1 106.6(7)
N2 O2 Cu1 108.3(7)
N2 O2 Gd1 125.7(6)
Cu1 O2 Gd1 124.9(4)
C10 O3 Cu2 106.3(6)
N4 O4 Cu2 105.1(6)
N4 O4 Gd1 126.4(6)
Cu2 O4 Gd1 127.9(4)
C19 O5 Cu3 105.2(7)
N6 O6 Cu3 109.7(7)
N6 O6 Gd1 123.5(7)
Cu3 O6 Gd1 126.6(4)
C28 O7 Cu4 108.0(7)
N8 O8 Cu4 109.1(6)
N8 O8 Gd1 122.7(6)
Cu4 O8 Gd1 126.3(3)
C37 O9 Cu5 108.3(7)
N10 O10 Cu5 109.3(7)
N10 O10 Gd1 122.8(7)
Cu5 O10 Gd1 127.2(4)
C2 N1 Cu2 111.5(8)
C1 N2 O2 115.6(9)
C1 N2 Cu2 121.0(8)
O2 N2 Cu2 123.3(7)
C11 N3 Cu3 110.2(7)
C10 N4 O4 115.7(9)
C10 N4 Cu3 120.0(8)
O4 N4 Cu3 124.1(7)
C20 N5 Cu4 110.4(8)
C19 N6 O6 114.6(10)
C19 N6 Cu4 119.4(8)
O6 N6 Cu4 126.0(8)
C29 N7 Cu5 107.6(7)
C28 N8 O8 114.5(9)
C28 N8 Cu5 116.4(7)
O8 N8 Cu5 126.1(7)
C38 N9 Cu1 113.1(9)
C37 N10 O10 113.8(11)
C37 N10 Cu1 119.8(9)
O10 N10 Cu1 126.2(8)
N2 C1 O1 124.3(10)
N2 C1 C2 116.1(10)
O1 C1 C2 119.6(9)
N1 C2 C1 108.5(9)
N1 C2 C3 112.7(11)
C1 C2 C3 109.6(10)
C2 C3 C4 111.5(9)
C5 C4 C9 119.1(12)
C5 C4 C3 122.9(12)
C9 C4 C3 118.0(13)
C4 C5 C6 121.7(15)
C7 C6 C5 118.8(16)
C8 C7 C6 119.5(14)
C7 C8 C9 119.9(14)
C4 C9 C8 121.0(14)
N4 C10 O3 124.0(10)
N4 C10 C11 116.1(9)
O3 C10 C11 119.8(9)
C12 C11 N3 111.6(12)
C12 C11 C10 109.8(10)
N3 C11 C10 109.8(8)
C11 C12 C13 114.5(11)
C17 C13 C18 119.0(14)
C17 C13 C12 123.6(15)
C18 C13 C12 117.3(15)
C18 C14 C15 118(2)
C16 C15 C14 119.9(16)
C17 C16 C15 120.3(19)
C16 C17 C13 121.8(18)
C13 C18 C14 121(2)
N6 C19 O5 125.0(10)
N6 C19 C20 117.3(11)
O5 C19 C20 117.7(10)
N5 C20 C19 106.6(10)
N5 C20 C21 112.2(11)
C19 C20 C21 109.3(12)
C22 C21 C20 112.4(12)
C23 C22 C27 118.2(17)
C23 C22 C21 122.1(13)
C27 C22 C21 119.7(15)
C24 C23 C22 121.4(14)
C23 C24 C25 123.2(17)
C24 C25 C26 115.8(18)
C27 C26 C25 121.4(15)
C26 C27 C22 119.7(18)
O7 C28 N8 123.2(9)
O7 C28 C29 120.9(10)
N8 C28 C29 115.8(10)
N7 C29 C28 109.3(10)
N7 C29 C30 110.0(10)
C28 C29 C30 110.6(12)
C31 C30 C29 113.7(10)
C32 C31 C36 115.6(12)
C32 C31 C30 123.7(12)
C36 C31 C30 120.5(12)
C33 C32 C31 124.8(14)
C32 C33 C34 118.9(14)
C33 C34 C35 120.1(14)
C36 C35 C34 119.5(15)
C35 C36 C31 121.0(14)
O9 C37 N10 123.9(12)
O9 C37 C38 119.9(11)
N10 C37 C38 116.2(11)
C39 C38 C37 111.9(10)
C39 C38 N9 112.1(12)
C37 C38 N9 107.9(10)
C38 C39 C40 113.0(12)
C45 C40 C41 118.4(13)
C45 C40 C39 123.2(13)
C41 C40 C39 118.4(12)
C42 C41 C40 119.3(13)
C43 C42 C41 121.9(15)
C42 C43 C44 120.1(15)
C43 C44 C45 119.5(13)
C40 C45 C44 120.8(14)
O200 Gd2 O14 86.5(3)
O200 Gd2 O202 146.5(4)
O14 Gd2 O202 101.9(5)
O200 Gd2 O201 147.0(3)
O14 Gd2 O201 77.7(4)
O202 Gd2 O201 66.0(4)
O200 Gd2 O18 90.7(3)
O14 Gd2 O18 142.1(3)
O202 Gd2 O18 101.0(4)
O201 Gd2 O18 84.7(4)
O200 Gd2 O20 79.6(4)
O14 Gd2 O20 144.0(3)
O202 Gd2 O20 74.8(5)
O201 Gd2 O20 128.8(4)
O18 Gd2 O20 71.6(3)
O200 Gd2 O12 77.2(3)
O14 Gd2 O12 72.9(3)
O202 Gd2 O12 74.6(4)
O201 Gd2 O12 123.8(4)
O18 Gd2 O12 142.9(3)
O20 Gd2 O12 71.7(3)
O200 Gd2 O16 74.8(3)
O14 Gd2 O16 71.0(3)
O202 Gd2 O16 138.6(4)
O201 Gd2 O16 72.7(3)
O18 Gd2 O16 71.8(2)
O20 Gd2 O16 134.6(3)
O12 Gd2 O16 135.0(3)
N20 Cu6 O12 90.9(4)
N20 Cu6 O11 175.3(4)
O12 Cu6 O11 85.1(3)
N20 Cu6 N19 82.8(5)
O12 Cu6 N19 171.8(5)
O11 Cu6 N19 101.4(5)
N12 Cu7 O13 173.9(5)
N12 Cu7 O14 91.2(4)
O13 Cu7 O14 85.9(3)
N12 Cu7 N11 82.6(4)
O13 Cu7 N11 99.3(4)
O14 Cu7 N11 167.8(5)
N14 Cu8 O16 92.1(3)
N14 Cu8 O15 176.1(5)
O16 Cu8 O15 85.6(3)
N14 Cu8 N13 82.3(4)
O16 Cu8 N13 173.9(4)
O15 Cu8 N13 99.9(4)
N16 Cu9 O18 92.5(4)
N16 Cu9 O17 167.6(5)
O18 Cu9 O17 85.2(4)
N16 Cu9 N15 81.8(5)
O18 Cu9 N15 174.2(5)
O17 Cu9 N15 100.6(5)
N18 Cu10 O20 90.3(4)
N18 Cu10 O19 171.8(5)
O20 Cu10 O19 85.5(4)
N18 Cu10 N17 80.4(4)
O20 Cu10 N17 170.6(4)
O19 Cu10 N17 103.6(4)
C46 O11 Cu6 106.2(7)
N12 O12 Cu6 108.8(6)
N12 O12 Gd2 123.9(6)
Cu6 O12 Gd2 127.3(4)
C55 O13 Cu7 106.0(8)
N14 O14 Cu7 105.1(6)
N14 O14 Gd2 127.9(6)
Cu7 O14 Gd2 126.4(4)
C64 O15 Cu8 105.2(7)
N16 O16 Cu8 107.3(6)
N16 O16 Gd2 125.8(6)
Cu8 O16 Gd2 126.2(3)
C73 O17 Cu9 107.6(6)
N18 O18 Cu9 109.0(6)
N18 O18 Gd2 122.8(6)
Cu9 O18 Gd2 126.3(4)
C82 O19 Cu10 108.1(8)
N20 O20 Cu10 108.0(6)
N20 O20 Gd2 124.1(6)
Cu10 O20 Gd2 127.2(4)
C47 N11 Cu7 109.4(8)
C46 N12 O12 114.4(10)
C46 N12 Cu7 120.2(8)
O12 N12 Cu7 125.4(7)
C56 N13 Cu8 111.1(7)
C55 N14 O14 116.1(9)
C55 N14 Cu8 120.7(8)
O14 N14 Cu8 121.4(7)
C65 N15 Cu9 113.8(10)
C64 N16 O16 116.9(11)
C64 N16 Cu9 119.1(9)
O16 N16 Cu9 123.4(7)
C74 N17 Cu10 108.6(6)
C73 N18 O18 111.2(9)
C73 N18 Cu10 118.4(8)
O18 N18 Cu10 126.0(8)
C83 N19 Cu6 112.1(10)
C82 N20 O20 115.9(10)
C82 N20 Cu6 118.0(9)
O20 N20 Cu6 126.0(8)
N12 C46 O11 125.3(11)
N12 C46 C47 114.4(10)
O11 C46 C47 120.3(10)
N11 C47 C48 113.1(10)
N11 C47 C46 108.6(9)
C48 C47 C46 113.8(10)
C47 C48 C49 111.9(9)
C50 C49 C54 118.8(13)
C50 C49 C48 121.1(12)
C54 C49 C48 120.0(11)
C51 C50 C49 122.4(15)
C50 C51 C52 119.1(15)
C53 C52 C51 119.8(14)
C52 C53 C54 121.3(15)
C49 C54 C53 118.3(14)
N14 C55 O13 125.8(11)
N14 C55 C56 114.8(10)
O13 C55 C56 119.3(11)
N13 C56 C55 110.1(9)
N13 C56 C57 113.2(11)
C55 C56 C57 109.0(9)
C58 C57 C56 115.7(11)
C59 C58 C63 116.6(14)
C59 C58 C57 119.4(13)
C63 C58 C57 123.8(14)
C58 C59 C60 125.0(17)
C59 C60 C61 115.8(17)
C62 C61 C60 121.4(15)
C63 C62 C61 117.5(18)
C62 C63 C58 122.7(18)
N16 C64 O15 124.4(12)
N16 C64 C65 115.4(13)
O15 C64 C65 120.0(12)
N15 C65 C64 109.5(12)
N15 C65 C66A 106.2(15)
C64 C65 C66A 113.7(13)
C67A C66A C65 99.8(14)
C68A C67A C72A 120.0
C68A C67A C66A 131.7(14)
C72A C67A C66A 108.1(14)
C67A C68A C69A 120.0
C70A C69A C68A 120.0
C69A C70A C71A 120.0
C72A C71A C70A 120.0
C71A C72A C67A 120.0
C68 C67 C72 120.0
C69 C68 C67 120.0
C68 C69 C70 120.0
C71 C70 C69 120.0
C70 C71 C72 120.0
C71 C72 C67 120.0
O17 C73 N18 126.8(9)
O17 C73 C74 121.5(6)
N18 C73 C74 111.7(7)
N17 C74 C73 110.2(6)
N17 C74 C75 111.9(10)
C73 C74 C75 109.5(7)
C76 C75 C74 112.0(10)
C81 C76 C77 118.3(14)
C81 C76 C75 122.3(15)
C77 C76 C75 119.4(14)
C78 C77 C76 123.1(17)
C77 C78 C79 116.2(19)
C80 C79 C78 122.1(18)
C79 C80 C81 120.8(18)
C76 C81 C80 119.4(17)
O19 C82 N20 122.3(12)
O19 C82 C83 120.8(12)
N20 C82 C83 116.9(12)
N19 C83 C82 110.0(12)
N19 C83 C84 109.9(15)
C82 C83 C84 110.2(13)
C85 C84 C83 111.2(13)
C90 C85 C86 116.5(17)
C90 C85 C84 120.3(15)
C86 C85 C84 123.0(16)
C85 C86 C87 122.9(17)
C88 C87 C86 118.5(17)
C89 C88 C87 120.2(16)
C88 C89 C90 118.5(15)
C85 C90 C89 123.3(17)
O502 N50 O500 119.4(7)
O502 N50 O501 119.7(7)
O500 N50 O501 119.5(7)
O601 N60 O602 119.1(7)
O601 N60 O600 121.0(7)
O602 N60 O600 119.9(7)
O702 N70 O701 119.0(11)
O702 N70 O700 118.9(12)
O701 N70 O700 122.0(12)

loop_
_geom_bond_atom_site_label_1
_geom_bond_atom_site_label_2
_geom_bond_distance
Gd1 O4 2.347(8)
Gd1 O100 2.369(9)
Gd1 O10 2.413(8)
Gd1 O2 2.415(9)
Gd1 O102 2.425(12)
Gd1 O101 2.433(10)
Gd1 O8 2.466(8)
Gd1 O6 2.474(9)
Cu1 N10 1.902(12)
Cu1 O2 1.919(8)
Cu1 O1 1.946(8)
Cu1 N9 1.996(13)
Cu2 N2 1.879(10)
Cu2 O3 1.916(8)
Cu2 O4 1.945(8)
Cu2 N1 1.996(11)
Cu3 O6 1.871(9)
Cu3 N4 1.881(9)
Cu3 O5 1.934(8)
Cu3 N3 2.031(9)
Cu4 N6 1.895(10)
Cu4 O8 1.898(9)
Cu4 O7 1.914(8)
Cu4 N5 2.031(10)
Cu5 N8 1.907(10)
Cu5 O10 1.913(8)
Cu5 O9 1.924(9)
Cu5 N7 2.030(10)
O1 C1 1.300(13)
O2 N2 1.389(11)
O3 C10 1.303(13)
O4 N4 1.421(12)
O5 C19 1.324(14)
O6 N6 1.387(12)
O7 C28 1.286(15)
O8 N8 1.384(11)
O9 C37 1.270(15)
O10 N10 1.387(14)
N1 C2 1.505(14)
N2 C1 1.262(15)
N3 C11 1.496(15)
N4 C10 1.286(14)
N5 C20 1.457(17)
N6 C19 1.232(15)
N7 C29 1.470(18)
N8 C28 1.292(14)
N9 C38 1.520(16)
N10 C37 1.312(17)
C1 C2 1.511(16)
C2 C3 1.538(16)
C3 C4 1.567(16)
C4 C5 1.35(2)
C4 C9 1.368(19)
C5 C6 1.40(2)
C6 C7 1.39(3)
C7 C8 1.37(2)
C8 C9 1.394(18)
C10 C11 1.531(16)
C11 C12 1.485(19)
C12 C13 1.519(17)
C13 C17 1.38(2)
C13 C18 1.41(3)
C14 C18 1.41(3)
C14 C15 1.43(4)
C15 C16 1.40(3)
C16 C17 1.373(19)
C19 C20 1.535(16)
C20 C21 1.54(2)
C21 C22 1.47(2)
C22 C23 1.38(2)
C22 C27 1.40(2)
C23 C24 1.36(2)
C24 C25 1.37(2)
C25 C26 1.44(3)
C26 C27 1.39(3)
C28 C29 1.512(15)
C29 C30 1.536(19)
C30 C31 1.505(17)
C31 C32 1.360(19)
C31 C36 1.422(19)
C32 C33 1.36(2)
C33 C34 1.36(2)
C34 C35 1.40(2)
C35 C36 1.37(2)
C37 C38 1.518(17)
C38 C39 1.489(19)
C39 C40 1.512(19)
C40 C45 1.362(19)
C40 C41 1.40(2)
C41 C42 1.40(2)
C42 C43 1.33(2)
C43 C44 1.37(2)
C44 C45 1.42(2)
Gd2 O200 2.371(11)
Gd2 O14 2.382(8)
Gd2 O202 2.389(9)
Gd2 O201 2.423(12)
Gd2 O18 2.429(8)
Gd2 O20 2.430(8)
Gd2 O12 2.430(8)
Gd2 O16 2.438(7)
Cu6 N20 1.897(11)
Cu6 O12 1.901(9)
Cu6 O11 1.941(8)
Cu6 N19 2.006(14)
Cu7 N12 1.891(10)
Cu7 O13 1.923(9)
Cu7 O14 1.952(8)
Cu7 N11 1.997(10)
Cu8 N14 1.898(9)
Cu8 O16 1.918(8)
Cu8 O15 1.943(9)
Cu8 N13 2.020(11)
Cu9 N16 1.901(11)
Cu9 O18 1.925(8)
Cu9 O17 1.933(10)
Cu9 N15 2.001(14)
Cu10 N18 1.891(12)
Cu10 O20 1.918(8)
Cu10 O19 1.928(9)
Cu10 N17 2.011(9)
O11 C46 1.285(14)
O12 N12 1.392(11)
O13 C55 1.282(14)
O14 N14 1.410(11)
O15 C64 1.337(17)
O16 N16 1.395(11)
O17 C73 1.252(13)
O18 N18 1.430(13)
O19 C82 1.288(16)
O20 N20 1.381(14)
N11 C47 1.489(16)
N12 C46 1.269(14)
N13 C56 1.472(16)
N14 C55 1.260(16)
N15 C65 1.37(2)
N16 C64 1.232(17)
N17 C74 1.441(14)
N18 C73 1.322(13)
N19 C83 1.465(19)
N20 C82 1.313(17)
C46 C47 1.525(16)
C47 C48 1.513(16)
C48 C49 1.517(17)
C49 C50 1.370(18)
C49 C54 1.403(18)
C50 C51 1.36(2)
C51 C52 1.42(3)
C52 C53 1.33(3)
C53 C54 1.43(2)
C55 C56 1.530(16)
C56 C57 1.538(16)
C57 C58 1.488(18)
C58 C59 1.36(2)
C58 C63 1.43(2)
C59 C60 1.38(2)
C60 C61 1.44(3)
C61 C62 1.40(3)
C62 C63 1.37(2)
C64 C65 1.561(19)
C65 C66A 1.58(3)
C66A C67A 1.573(10)
C67A C68A 1.3900
C67A C72A 1.3900
C68A C69A 1.3900
C69A C70A 1.3900
C70A C71A 1.3900
C71A C72A 1.3900
C67 C68 1.3900
C67 C72 1.3900
C68 C69 1.3900
C69 C70 1.3900
C70 C71 1.3900
C71 C72 1.3900
C73 C74 1.5190
C74 C75 1.535(15)
C75 C76 1.537(18)
C76 C81 1.36(2)
C76 C77 1.45(2)
C77 C78 1.37(2)
C78 C79 1.44(3)
C79 C80 1.35(3)
C80 C81 1.44(2)
C82 C83 1.479(19)
C83 C84 1.55(2)
C84 C85 1.52(2)
C85 C90 1.33(2)
C85 C86 1.36(2)
C86 C87 1.40(2)
C87 C88 1.38(2)
C88 C89 1.34(3)
C89 C90 1.43(2)
N50 O502 1.236(5)
N50 O500 1.236(5)
N50 O501 1.239(5)
N60 O601 1.232(5)
N60 O602 1.234(5)
N60 O600 1.235(5)
N70 O702 1.235(5)
N70 O701 1.239(5)
N70 O700 1.240(5)
